data_7103110
loop_
_publ_author_name
'Pucci, Daniela'
'Aiello, Iolinda'
'Bellusci, Anna'
'Crispini, Alessandra'
'De Franco, Irene'
'Ghedini, Mauro'
'La Deda, Massimo'

_publ_section_title
;
 A "jellyfish" shaped green emitting gallium(III)-containing
 metallomesogen.
;
_journal_issue 19
_journal_name_full 'Chemical communications (Cambridge, England)'
_journal_page_first 2254
_journal_page_last 2256
_journal_paper_doi 10.1039/b800030a
_journal_year 2008
_chemical_formula_moiety 'C69 H105 Ga N2 O7'
_chemical_formula_sum 'C69 H105 Ga N2 O7'
_chemical_formula_weight 1144.27
_space_group_IT_number 14
_symmetry_cell_setting monoclinic
_symmetry_Int_Tables_number 14
_symmetry_space_group_name_Hall '-P 2ybc'
_symmetry_space_group_name_H-M 'P 1 21/c 1'
_atom_sites_solution_hydrogens geom
_atom_sites_solution_primary direct
_atom_sites_solution_secondary difmap
_audit_creation_method SHELXL-97
_cell_angle_alpha 90.00
_cell_angle_beta 94.647(2)
_cell_angle_gamma 90.00
_cell_formula_units_Z 4
_cell_length_a 11.6814(7)
_cell_length_b 12.7385(8)
_cell_length_c 44.889(2)
_cell_measurement_reflns_used 6249
_cell_measurement_temperature 298(2)
_cell_measurement_theta_max 18.76
_cell_measurement_theta_min 2.36
_cell_volume 6657.7(6)
_computing_cell_refinement 'Bruker SMART'
_computing_data_collection 'Bruker SMART'
_computing_data_reduction 'Bruker SAINT'
_computing_molecular_graphics 'Bruker SHELXTL'
_computing_publication_material 'Bruker SHELXTL'
_computing_structure_refinement 'Bruker SHELXTL'
_computing_structure_solution 'Bruker SHELXTL'
_diffrn_ambient_temperature 298(2)
_diffrn_measured_fraction_theta_full 0.992
_diffrn_measured_fraction_theta_max 0.992
_diffrn_measurement_device_type 'CCD area detector'
_diffrn_measurement_method 'phi and omega scans'
_diffrn_radiation_monochromator graphite
_diffrn_radiation_type MoK\a
_diffrn_radiation_wavelength 0.71073
_diffrn_reflns_av_R_equivalents 0.0575
_diffrn_reflns_av_sigmaI/netI 0.0519
_diffrn_reflns_limit_h_max 11
_diffrn_reflns_limit_h_min -13
_diffrn_reflns_limit_k_max 14
_diffrn_reflns_limit_k_min -14
_diffrn_reflns_limit_l_max 50
_diffrn_reflns_limit_l_min -49
_diffrn_reflns_number 47267
_diffrn_reflns_theta_full 23.42
_diffrn_reflns_theta_max 23.42
_diffrn_reflns_theta_min 1.66
_diffrn_source 'fine-focus sealed tube'
_exptl_absorpt_coefficient_mu 0.464
_exptl_absorpt_correction_type sphere
_exptl_absorpt_process_details SADABS
_exptl_crystal_colour yellow
_exptl_crystal_density_diffrn 1.142
_exptl_crystal_density_method 'not measured'
_exptl_crystal_description prismatic
_exptl_crystal_F_000 2480
_exptl_crystal_size_max 0.22
_exptl_crystal_size_mid 0.18
_exptl_crystal_size_min 0.15
_refine_diff_density_max 0.435
_refine_diff_density_min -0.277
_refine_diff_density_rms 0.043
_refine_ls_extinction_method none
_refine_ls_goodness_of_fit_ref 1.034
_refine_ls_hydrogen_treatment constr
_refine_ls_matrix_type full
_refine_ls_number_parameters 714
_refine_ls_number_reflns 9677
_refine_ls_number_restraints 0
_refine_ls_restrained_S_all 1.034
_refine_ls_R_factor_all 0.1008
_refine_ls_R_factor_gt 0.0593
_refine_ls_shift/su_max 0.008
_refine_ls_shift/su_mean 0.000
_refine_ls_structure_factor_coef Fsqd
_refine_ls_weighting_details 'calc w=1/[\s^2^(Fo^2^)+(0.0651P)^2^+4.2507P] where P=(Fo^2^+2Fc^2^)/3'
_refine_ls_weighting_scheme calc
_refine_ls_wR_factor_gt 0.1396
_refine_ls_wR_factor_ref 0.1608
_reflns_number_gt 6232
_reflns_number_total 9677
_reflns_threshold_expression >2sigma(I)
_cod_data_source_file b800030a.txt
_cod_data_source_block global
_cod_original_sg_symbol_H-M 'P 21/c'
_cod_database_code 7103110

loop_
_symmetry_equiv_pos_as_xyz
'x, y, z'
'-x, y+1/2, -z+1/2'
'-x, -y, -z'
'x, -y-1/2, z-1/2'

loop_
_atom_site_label
_atom_site_type_symbol
_atom_site_fract_x
_atom_site_fract_y
_atom_site_fract_z
_atom_site_U_iso_or_equiv
_atom_site_adp_type
_atom_site_occupancy
_atom_site_symmetry_multiplicity
_atom_site_calc_flag
_atom_site_refinement_flags
_atom_site_disorder_assembly
_atom_site_disorder_group
Ga Ga 0.28976(4) 0.31946(4) 0.519321(9) 0.06150(18) Uani 1 1 d . . .
O1 O 0.2729(2) 0.4273(2) 0.49128(6) 0.0738(8) Uani 1 1 d . . .
O2 O 0.1952(2) 0.2024(2) 0.51606(7) 0.0777(8) Uani 1 1 d . . .
O3 O 0.4065(2) 0.3557(2) 0.54850(6) 0.0699(8) Uani 1 1 d . . .
O4 O 0.4410(3) 0.1914(3) 0.56281(7) 0.0876(9) Uani 1 1 d . . .
O5 O 0.7343(3) 0.5649(3) 0.60041(8) 0.1219(14) Uani 1 1 d . . .
O6 O 0.8723(2) 0.4274(3) 0.62729(6) 0.0859(9) Uani 1 1 d . . .
O7 O 0.8252(3) 0.2241(3) 0.62656(7) 0.0982(10) Uani 1 1 d . . .
N1 N 0.1689(3) 0.4036(4) 0.54042(9) 0.0854(12) Uani 1 1 d . . .
N2 N 0.3925(3) 0.2307(3) 0.49298(6) 0.0573(8) Uani 1 1 d . . .
C1 C 0.2028(4) 0.5035(4) 0.49813(14) 0.0852(15) Uani 1 1 d . . .
C2 C 0.1804(5) 0.5925(5) 0.48045(16) 0.126(2) Uani 1 1 d . . .
H2A H 0.2174 0.6020 0.4631 0.151 Uiso 1 1 calc R . .
C3 C 0.1023(8) 0.6667(7) 0.4891(3) 0.188(6) Uani 1 1 d . . .
H3A H 0.0853 0.7234 0.4764 0.226 Uiso 1 1 calc R . .
C4 C 0.0523(9) 0.6615(11) 0.5135(3) 0.192(8) Uani 1 1 d . . .
H4A H 0.0052 0.7162 0.5187 0.231 Uiso 1 1 calc R . .
C5 C 0.0688(6) 0.5699(8) 0.5331(3) 0.147(4) Uani 1 1 d . . .
C6 C 0.1462(4) 0.4929(5) 0.52435(17) 0.0961(19) Uani 1 1 d . . .
C7 C 0.1174(5) 0.3844(8) 0.56496(16) 0.132(3) Uani 1 1 d . . .
C8 C 0.0394(8) 0.4670(14) 0.5742(3) 0.217(9) Uani 1 1 d . . .
H8A H 0.0083 0.4593 0.5925 0.260 Uiso 1 1 calc R . .
C9 C 0.0121(12) 0.5475(17) 0.5589(5) 0.285(18) Uani 1 1 d . . .
H9A H -0.0455 0.5919 0.5646 0.342 Uiso 1 1 calc R . .
C10 C 0.1404(7) 0.2852(8) 0.58095(15) 0.176(4) Uani 1 1 d . . .
H10A H 0.2217 0.2767 0.5852 0.264 Uiso 1 1 calc R . .
H10B H 0.1107 0.2278 0.5688 0.264 Uiso 1 1 calc R . .
H10C H 0.1037 0.2861 0.5993 0.264 Uiso 1 1 calc R . .
C11 C 0.2364(4) 0.1218(4) 0.50053(10) 0.0762(13) Uani 1 1 d . . .
C12 C 0.1794(6) 0.0281(5) 0.49569(13) 0.114(2) Uani 1 1 d . . .
H12A H 0.1092 0.0172 0.5036 0.137 Uiso 1 1 calc R . .
C13 C 0.2264(8) -0.0507(6) 0.47892(17) 0.141(3) Uani 1 1 d . . .
H13A H 0.1856 -0.1127 0.4754 0.170 Uiso 1 1 calc R . .
C14 C 0.3297(8) -0.0396(5) 0.46768(14) 0.125(2) Uani 1 1 d . . .
H14A H 0.3600 -0.0945 0.4571 0.150 Uiso 1 1 calc R . .
C15 C 0.3911(6) 0.0544(4) 0.47191(10) 0.0843(14) Uani 1 1 d . . .
C16 C 0.3418(4) 0.1351(3) 0.48811(9) 0.0638(11) Uani 1 1 d . . .
C17 C 0.4918(4) 0.2505(4) 0.48196(9) 0.0707(12) Uani 1 1 d . . .
C18 C 0.5454(5) 0.1717(6) 0.46607(11) 0.0964(16) Uani 1 1 d . . .
H18A H 0.6160 0.1856 0.4587 0.116 Uiso 1 1 calc R . .
C19 C 0.4967(6) 0.0764(6) 0.46130(11) 0.1071(19) Uani 1 1 d . . .
H19A H 0.5341 0.0254 0.4509 0.128 Uiso 1 1 calc R . .
C20 C 0.5437(4) 0.3547(4) 0.48713(11) 0.0956(16) Uani 1 1 d . . .
H20A H 0.4844 0.4070 0.4865 0.143 Uiso 1 1 calc R . .
H20B H 0.5948 0.3692 0.4719 0.143 Uiso 1 1 calc R . .
H20C H 0.5860 0.3561 0.5064 0.143 Uiso 1 1 calc R . .
C21 C 0.4661(3) 0.2842(4) 0.56330(9) 0.0629(11) Uani 1 1 d . . .
C22 C 0.5720(3) 0.3237(3) 0.58109(8) 0.0594(10) Uani 1 1 d . . .
C23 C 0.5976(4) 0.4290(4) 0.58217(9) 0.0719(12) Uani 1 1 d . . .
H23A H 0.5487 0.4770 0.5720 0.086 Uiso 1 1 calc R . .
C24 C 0.6971(4) 0.4636(4) 0.59845(9) 0.0770(13) Uani 1 1 d . . .
C25 C 0.7700(4) 0.3931(4) 0.61339(9) 0.0684(12) Uani 1 1 d . . .
C26 C 0.7445(4) 0.2874(4) 0.61181(9) 0.0668(11) Uani 1 1 d . . .
C27 C 0.6446(3) 0.2526(3) 0.59590(9) 0.0661(11) Uani 1 1 d . . .
H27A H 0.6269 0.1814 0.5953 0.079 Uiso 1 1 calc R . .
C28 C 0.6777(5) 0.6425(4) 0.58302(11) 0.1001(17) Uani 1 1 d . . .
H28A H 0.5990 0.6485 0.5882 0.120 Uiso 1 1 calc R . .
H28B H 0.6767 0.6239 0.5620 0.120 Uiso 1 1 calc R . .
C29 C 0.7387(6) 0.7458(5) 0.58841(14) 0.138(3) Uani 1 1 d . . .
H29A H 0.6915 0.8007 0.5788 0.166 Uiso 1 1 calc R . .
H29B H 0.8099 0.7436 0.5787 0.166 Uiso 1 1 calc R . .
C30 C 0.7677(5) 0.7773(5) 0.6221(2) 0.164(3) Uani 1 1 d . . .
H30A H 0.7596 0.8527 0.6239 0.196 Uiso 1 1 calc R . .
H30B H 0.7116 0.7449 0.6340 0.196 Uiso 1 1 calc R . .
C31 C 0.8894(6) 0.7457(5) 0.63537(16) 0.120(2) Uani 1 1 d . . .
H31A H 0.8998 0.6719 0.6309 0.144 Uiso 1 1 calc R . .
H31B H 0.9443 0.7844 0.6245 0.144 Uiso 1 1 calc R . .
C32 C 0.9219(6) 0.7605(5) 0.6678(2) 0.139(3) Uani 1 1 d . . .
H32A H 0.8756 0.7129 0.6786 0.167 Uiso 1 1 calc R . .
H32B H 0.9001 0.8313 0.6730 0.167 Uiso 1 1 calc R . .
C33 C 1.0439(6) 0.7451(5) 0.67919(16) 0.122(2) Uani 1 1 d . . .
H33A H 1.0902 0.7932 0.6685 0.146 Uiso 1 1 calc R . .
H33B H 1.0659 0.6745 0.6739 0.146 Uiso 1 1 calc R . .
C34 C 1.0757(7) 0.7594(5) 0.71175(19) 0.140(3) Uani 1 1 d . . .
H34A H 1.0332 0.7082 0.7224 0.167 Uiso 1 1 calc R . .
H34B H 1.0491 0.8283 0.7173 0.167 Uiso 1 1 calc R . .
C35 C 1.1996(7) 0.7504(5) 0.72284(17) 0.131(2) Uani 1 1 d . . .
H35A H 1.2264 0.6816 0.7173 0.158 Uiso 1 1 calc R . .
H35B H 1.2423 0.8019 0.7123 0.158 Uiso 1 1 calc R . .
C36 C 1.2295(7) 0.7645(6) 0.75534(19) 0.141(3) Uani 1 1 d . . .
H36A H 1.1884 0.7118 0.7659 0.170 Uiso 1 1 calc R . .
H36B H 1.2010 0.8326 0.7610 0.170 Uiso 1 1 calc R . .
C37 C 1.3547(7) 0.7579(6) 0.76617(17) 0.138(2) Uani 1 1 d . . .
H37A H 1.3837 0.6903 0.7603 0.166 Uiso 1 1 calc R . .
H37B H 1.3958 0.8115 0.7559 0.166 Uiso 1 1 calc R . .
C38 C 1.3821(8) 0.7706(6) 0.7984(2) 0.150(3) Uani 1 1 d . . .
H38A H 1.3417 0.7166 0.8086 0.180 Uiso 1 1 calc R . .
H38B H 1.3523 0.8379 0.8044 0.180 Uiso 1 1 calc R . .
C39 C 1.5052(9) 0.7654(6) 0.80905(16) 0.150(3) Uani 1 1 d . . .
H39A H 1.5353 0.6981 0.8032 0.181 Uiso 1 1 calc R . .
H39B H 1.5458 0.8196 0.7990 0.181 Uiso 1 1 calc R . .
C40 C 1.5294(9) 0.7779(9) 0.8406(2) 0.186(4) Uani 1 1 d . . .
H40A H 1.4991 0.8454 0.8462 0.224 Uiso 1 1 calc R . .
H40B H 1.4872 0.7243 0.8505 0.224 Uiso 1 1 calc R . .
C41 C 1.6388(10) 0.7729(9) 0.8514(2) 0.210(4) Uani 1 1 d . . .
H41A H 1.6442 0.7866 0.8725 0.315 Uiso 1 1 calc R . .
H41B H 1.6827 0.8244 0.8416 0.315 Uiso 1 1 calc R . .
H41C H 1.6686 0.7042 0.8479 0.315 Uiso 1 1 calc R . .
C42 C 0.8825(3) 0.4273(4) 0.65914(9) 0.0731(12) Uani 1 1 d . . .
H42A H 0.8444 0.3662 0.6666 0.088 Uiso 1 1 calc R . .
H42B H 0.8472 0.4898 0.6667 0.088 Uiso 1 1 calc R . .
C43 C 1.0083(3) 0.4249(4) 0.66908(9) 0.0728(12) Uani 1 1 d . . .
H43A H 1.0457 0.4836 0.6601 0.087 Uiso 1 1 calc R . .
H43B H 1.0414 0.3608 0.6618 0.087 Uiso 1 1 calc R . .
C44 C 1.0325(3) 0.4303(4) 0.70276(9) 0.0736(12) Uani 1 1 d . . .
H44A H 1.0001 0.4948 0.7099 0.088 Uiso 1 1 calc R . .
H44B H 0.9938 0.3722 0.7117 0.088 Uiso 1 1 calc R . .
C45 C 1.1591(3) 0.4264(4) 0.71331(9) 0.0787(13) Uani 1 1 d . . .
H45A H 1.1910 0.3613 0.7064 0.094 Uiso 1 1 calc R . .
H45B H 1.1978 0.4837 0.7040 0.094 Uiso 1 1 calc R . .
C46 C 1.1851(3) 0.4336(4) 0.74663(9) 0.0777(13) Uani 1 1 d . . .
H46A H 1.1471 0.3758 0.7559 0.093 Uiso 1 1 calc R . .
H46B H 1.1523 0.4982 0.7536 0.093 Uiso 1 1 calc R . .
C47 C 1.3112(3) 0.4311(4) 0.75723(9) 0.0806(13) Uani 1 1 d . . .
H47A H 1.3437 0.3659 0.7506 0.097 Uiso 1 1 calc R . .
H47B H 1.3494 0.4882 0.7478 0.097 Uiso 1 1 calc R . .
C48 C 1.3367(4) 0.4398(4) 0.79049(9) 0.0834(14) Uani 1 1 d . . .
H48A H 1.2997 0.3819 0.7999 0.100 Uiso 1 1 calc R . .
H48B H 1.3026 0.5042 0.7972 0.100 Uiso 1 1 calc R . .
C49 C 1.4623(4) 0.4396(4) 0.80119(9) 0.0849(14) Uani 1 1 d . . .
H49A H 1.4995 0.4973 0.7917 0.102 Uiso 1 1 calc R . .
H49B H 1.4964 0.3750 0.7946 0.102 Uiso 1 1 calc R . .
C50 C 1.4876(4) 0.4490(4) 0.83474(9) 0.0883(14) Uani 1 1 d . . .
H50A H 1.4514 0.5123 0.8415 0.106 Uiso 1 1 calc R . .
H50B H 1.4529 0.3898 0.8442 0.106 Uiso 1 1 calc R . .
C51 C 1.6136(4) 0.4524(4) 0.84509(9) 0.0927(15) Uani 1 1 d . . .
H51A H 1.6477 0.5127 0.8360 0.111 Uiso 1 1 calc R . .
H51B H 1.6501 0.3901 0.8378 0.111 Uiso 1 1 calc R . .
C52 C 1.6406(4) 0.4587(4) 0.87856(10) 0.0964(16) Uani 1 1 d . . .
H52A H 1.6062 0.3990 0.8878 0.116 Uiso 1 1 calc R . .
H52B H 1.6058 0.5218 0.8859 0.116 Uiso 1 1 calc R . .
C53 C 1.7689(4) 0.4604(5) 0.88798(10) 0.1083(18) Uani 1 1 d . . .
H53A H 1.8048 0.4021 0.8784 0.130 Uiso 1 1 calc R . .
H53B H 1.8011 0.5246 0.8806 0.130 Uiso 1 1 calc R . .
C54 C 1.7996(5) 0.4538(6) 0.92082(10) 0.122(2) Uani 1 1 d . . .
H54A H 1.7626 0.3927 0.9286 0.147 Uiso 1 1 calc R . .
H54B H 1.7700 0.5154 0.9303 0.147 Uiso 1 1 calc R . .
C55 C 1.9276(5) 0.4465(7) 0.92895(13) 0.175(3) Uani 1 1 d . . .
H55A H 1.9420 0.4440 0.9503 0.263 Uiso 1 1 calc R . .
H55B H 1.9649 0.5069 0.9214 0.263 Uiso 1 1 calc R . .
H55C H 1.9571 0.3841 0.9203 0.263 Uiso 1 1 calc R . .
C56 C 0.8135(4) 0.1140(4) 0.62514(12) 0.0974(16) Uani 1 1 d . . .
H56A H 0.8031 0.0905 0.6045 0.117 Uiso 1 1 calc R . .
H56B H 0.7483 0.0911 0.6355 0.117 Uiso 1 1 calc R . .
C57 C 0.9244(4) 0.0714(4) 0.64024(11) 0.1003(16) Uani 1 1 d . . .
H57A H 0.9227 -0.0045 0.6387 0.120 Uiso 1 1 calc R . .
H57B H 0.9874 0.0962 0.6293 0.120 Uiso 1 1 calc R . .
C58 C 0.9493(4) 0.0998(4) 0.67224(10) 0.0905(15) Uani 1 1 d . . .
H58A H 0.8946 0.0638 0.6838 0.109 Uiso 1 1 calc R . .
H58B H 0.9367 0.1746 0.6744 0.109 Uiso 1 1 calc R . .
C59 C 1.0681(4) 0.0745(4) 0.68544(11) 0.0976(16) Uani 1 1 d . . .
H59A H 1.0802 -0.0003 0.6831 0.117 Uiso 1 1 calc R . .
H59B H 1.1222 0.1103 0.6737 0.117 Uiso 1 1 calc R . .
C60 C 1.0971(4) 0.1013(4) 0.71709(11) 0.0912(15) Uani 1 1 d . . .
H60A H 1.0467 0.0614 0.7290 0.109 Uiso 1 1 calc R . .
H60B H 1.0794 0.1749 0.7197 0.109 Uiso 1 1 calc R . .
C61 C 1.2170(4) 0.0832(5) 0.72963(11) 0.1014(16) Uani 1 1 d . . .
H61A H 1.2349 0.0100 0.7264 0.122 Uiso 1 1 calc R . .
H61B H 1.2669 0.1243 0.7179 0.122 Uiso 1 1 calc R . .
C62 C 1.2489(4) 0.1066(4) 0.76106(11) 0.0958(15) Uani 1 1 d . . .
H62A H 1.2006 0.0642 0.7729 0.115 Uiso 1 1 calc R . .
H62B H 1.2295 0.1794 0.7644 0.115 Uiso 1 1 calc R . .
C63 C 1.3684(4) 0.0908(5) 0.77309(11) 0.1064(17) Uani 1 1 d . . .
H63A H 1.4164 0.1331 0.7612 0.128 Uiso 1 1 calc R . .
H63B H 1.3876 0.0180 0.7695 0.128 Uiso 1 1 calc R . .
C64 C 1.4037(4) 0.1133(5) 0.80474(11) 0.1027(17) Uani 1 1 d . . .
H64A H 1.3843 0.1859 0.8085 0.123 Uiso 1 1 calc R . .
H64B H 1.3568 0.0703 0.8168 0.123 Uiso 1 1 calc R . .
C65 C 1.5227(5) 0.0978(6) 0.81582(12) 0.127(2) Uani 1 1 d . . .
H65A H 1.5690 0.1417 0.8039 0.153 Uiso 1 1 calc R . .
H65B H 1.5420 0.0256 0.8116 0.153 Uiso 1 1 calc R . .
C66 C 1.5604(5) 0.1176(5) 0.84724(12) 0.120(2) Uani 1 1 d . . .
H66A H 1.5442 0.1905 0.8515 0.144 Uiso 1 1 calc R . .
H66B H 1.5136 0.0750 0.8594 0.144 Uiso 1 1 calc R . .
C67 C 1.6807(6) 0.0975(7) 0.85697(15) 0.173(3) Uani 1 1 d . . .
H67A H 1.6920 0.0226 0.8547 0.208 Uiso 1 1 calc R . .
H67B H 1.7254 0.1313 0.8424 0.208 Uiso 1 1 calc R . .
C68 C 1.7345(9) 0.1245(12) 0.8855(2) 0.288(7) Uani 1 1 d . . .
H68A H 1.7977 0.0756 0.8892 0.345 Uiso 1 1 calc R . .
H68B H 1.7690 0.1929 0.8830 0.345 Uiso 1 1 calc R . .
C69 C 1.6868(6) 0.1294(8) 0.90944(18) 0.190(4) Uani 1 1 d . . .
H69A H 1.7403 0.1561 0.9250 0.285 Uiso 1 1 calc R . .
H69B H 1.6621 0.0605 0.9148 0.285 Uiso 1 1 calc R . .
H69C H 1.6216 0.1753 0.9069 0.285 Uiso 1 1 calc R . .

loop_
_atom_site_aniso_label
_atom_site_aniso_U_11
_atom_site_aniso_U_22
_atom_site_aniso_U_33
_atom_site_aniso_U_23
_atom_site_aniso_U_13
_atom_site_aniso_U_12
Ga 0.0481(3) 0.0751(3) 0.0604(3) -0.0050(2) -0.00138(19) -0.0027(2)
O1 0.0657(19) 0.074(2) 0.0793(19) 0.0057(16) -0.0079(15) 0.0041(17)
O2 0.0544(17) 0.089(2) 0.089(2) 0.0029(18) 0.0013(15) -0.0161(16)
O3 0.0616(18) 0.075(2) 0.0695(18) -0.0124(15) -0.0161(14) 0.0068(15)
O4 0.080(2) 0.083(2) 0.095(2) -0.0029(19) -0.0210(17) -0.0160(19)
O5 0.157(3) 0.080(2) 0.114(3) 0.025(2) -0.076(3) -0.030(2)
O6 0.0704(19) 0.118(3) 0.0653(18) 0.0162(17) -0.0193(15) -0.0344(18)
O7 0.087(2) 0.085(2) 0.115(3) -0.008(2) -0.044(2) 0.0129(19)
N1 0.049(2) 0.128(4) 0.079(3) -0.033(3) 0.003(2) -0.007(2)
N2 0.048(2) 0.067(2) 0.0562(19) -0.0041(17) -0.0043(16) 0.0001(17)
C1 0.055(3) 0.064(3) 0.130(5) -0.012(3) -0.030(3) -0.005(3)
C2 0.086(4) 0.074(4) 0.205(7) 0.010(4) -0.061(4) -0.012(3)
C3 0.118(8) 0.065(5) 0.359(19) -0.037(8) -0.121(9) 0.013(6)
C4 0.085(7) 0.140(9) 0.34(2) -0.138(12) -0.072(9) 0.034(7)
C5 0.055(4) 0.131(7) 0.247(10) -0.109(7) -0.039(5) 0.012(4)
C6 0.041(3) 0.097(4) 0.147(6) -0.061(4) -0.018(3) 0.005(3)
C7 0.066(4) 0.230(9) 0.103(5) -0.065(5) 0.019(4) -0.033(5)
C8 0.050(6) 0.42(3) 0.181(10) -0.199(14) 0.024(6) -0.029(8)
C9 0.050(6) 0.43(3) 0.37(3) -0.31(3) -0.030(9) 0.039(10)
C10 0.129(6) 0.315(13) 0.088(5) 0.002(6) 0.035(4) -0.058(7)
C11 0.081(4) 0.069(3) 0.074(3) 0.003(3) -0.019(3) -0.018(3)
C12 0.131(5) 0.104(5) 0.103(4) 0.009(4) -0.017(4) -0.056(4)
C13 0.214(9) 0.079(5) 0.121(6) 0.000(4) -0.042(6) -0.048(6)
C14 0.203(8) 0.069(4) 0.093(4) -0.014(3) -0.034(5) 0.004(5)
C15 0.121(5) 0.064(4) 0.064(3) -0.005(3) -0.020(3) 0.014(3)
C16 0.071(3) 0.061(3) 0.056(2) 0.001(2) -0.018(2) 0.003(2)
C17 0.059(3) 0.095(4) 0.058(2) -0.004(2) 0.001(2) 0.005(3)
C18 0.081(4) 0.131(5) 0.078(3) -0.002(4) 0.013(3) 0.031(4)
C19 0.136(6) 0.114(5) 0.069(3) -0.006(4) 0.001(4) 0.048(5)
C20 0.062(3) 0.126(5) 0.100(4) -0.013(3) 0.009(3) -0.024(3)
C21 0.055(3) 0.076(3) 0.058(3) -0.013(2) 0.003(2) -0.005(2)
C22 0.057(2) 0.067(3) 0.053(2) -0.006(2) -0.0003(19) 0.001(2)
C23 0.072(3) 0.073(3) 0.068(3) 0.004(2) -0.017(2) 0.003(2)
C24 0.091(3) 0.071(3) 0.065(3) 0.005(2) -0.020(2) -0.018(3)
C25 0.061(3) 0.084(3) 0.058(2) 0.007(2) -0.009(2) -0.018(3)
C26 0.061(3) 0.073(3) 0.063(3) -0.001(2) -0.013(2) 0.005(2)
C27 0.066(3) 0.062(3) 0.068(3) -0.007(2) -0.005(2) -0.004(2)
C28 0.118(4) 0.086(4) 0.091(4) 0.009(3) -0.028(3) -0.003(3)
C29 0.171(6) 0.093(5) 0.138(5) 0.033(4) -0.072(5) -0.027(4)
C30 0.082(4) 0.102(5) 0.308(11) -0.072(6) 0.022(6) -0.006(4)
C31 0.128(6) 0.095(5) 0.138(5) 0.018(4) 0.022(4) -0.002(4)
C32 0.101(5) 0.099(5) 0.224(9) -0.023(5) 0.047(6) 0.001(4)
C33 0.148(6) 0.092(4) 0.131(6) -0.001(4) 0.042(5) 0.000(4)
C34 0.131(6) 0.105(5) 0.190(8) -0.021(5) 0.059(6) -0.007(5)
C35 0.162(7) 0.101(5) 0.139(6) -0.009(4) 0.060(5) 0.002(5)
C36 0.145(7) 0.112(5) 0.176(8) -0.025(5) 0.069(6) -0.014(5)
C37 0.176(8) 0.118(5) 0.130(6) -0.015(4) 0.060(5) -0.004(5)
C38 0.160(7) 0.145(7) 0.154(8) -0.019(5) 0.061(6) -0.024(6)
C39 0.224(10) 0.136(6) 0.098(5) -0.014(4) 0.050(6) -0.029(6)
C40 0.199(10) 0.222(10) 0.139(8) -0.010(7) 0.017(7) -0.035(9)
C41 0.236(11) 0.256(11) 0.133(7) 0.001(7) -0.009(8) -0.028(11)
C42 0.072(3) 0.084(3) 0.062(3) -0.002(2) -0.008(2) -0.008(2)
C43 0.060(3) 0.089(3) 0.067(3) 0.000(2) -0.008(2) -0.018(2)
C44 0.067(3) 0.088(3) 0.064(3) -0.004(2) -0.003(2) -0.008(2)
C45 0.061(3) 0.102(4) 0.071(3) 0.001(3) -0.007(2) -0.011(3)
C46 0.068(3) 0.101(4) 0.063(3) 0.000(2) -0.003(2) -0.012(3)
C47 0.062(3) 0.110(4) 0.067(3) 0.002(3) -0.006(2) -0.009(3)
C48 0.074(3) 0.110(4) 0.066(3) -0.002(3) 0.002(2) -0.010(3)
C49 0.065(3) 0.120(4) 0.068(3) 0.005(3) -0.006(2) -0.009(3)
C50 0.074(3) 0.123(4) 0.066(3) 0.003(3) -0.001(2) -0.008(3)
C51 0.074(3) 0.133(5) 0.068(3) 0.004(3) -0.010(2) -0.009(3)
C52 0.087(4) 0.129(5) 0.071(3) 0.006(3) -0.008(3) -0.013(3)
C53 0.083(4) 0.161(5) 0.077(3) 0.010(3) -0.014(3) -0.019(4)
C54 0.103(4) 0.194(7) 0.067(3) 0.001(4) -0.010(3) -0.010(4)
C55 0.106(5) 0.316(11) 0.098(4) 0.000(6) -0.025(4) 0.020(6)
C56 0.095(4) 0.078(4) 0.113(4) -0.017(3) -0.029(3) 0.015(3)
C57 0.106(4) 0.089(4) 0.101(4) -0.014(3) -0.023(3) 0.027(3)
C58 0.083(3) 0.099(4) 0.087(3) 0.004(3) -0.005(3) 0.014(3)
C59 0.097(4) 0.105(4) 0.088(4) -0.004(3) -0.009(3) 0.024(3)
C60 0.082(3) 0.104(4) 0.088(3) -0.001(3) 0.000(3) 0.013(3)
C61 0.087(4) 0.127(5) 0.088(4) -0.008(3) -0.004(3) 0.016(3)
C62 0.084(4) 0.113(4) 0.088(4) -0.005(3) -0.002(3) 0.009(3)
C63 0.089(4) 0.138(5) 0.091(4) -0.013(3) -0.002(3) 0.013(4)
C64 0.094(4) 0.127(5) 0.084(4) -0.009(3) -0.005(3) 0.011(3)
C65 0.101(4) 0.182(7) 0.095(4) -0.014(4) -0.014(3) 0.020(4)
C66 0.103(4) 0.163(6) 0.092(4) -0.013(4) -0.011(3) 0.020(4)
C67 0.112(5) 0.291(11) 0.110(5) -0.012(6) -0.022(4) 0.035(6)
C68 0.202(10) 0.55(2) 0.109(7) -0.021(10) -0.018(7) 0.143(12)
C69 0.129(6) 0.321(12) 0.119(6) -0.001(7) 0.007(5) 0.054(7)

loop_
_atom_type_symbol
_atom_type_description
_atom_type_scat_dispersion_real
_atom_type_scat_dispersion_imag
_atom_type_scat_source
C C 0.0033 0.0016 'International Tables Vol C Tables 4.2.6.8 and 6.1.1.4'
H H 0.0000 0.0000 'International Tables Vol C Tables 4.2.6.8 and 6.1.1.4'
N N 0.0061 0.0033 'International Tables Vol C Tables 4.2.6.8 and 6.1.1.4'
O O 0.0106 0.0060 'International Tables Vol C Tables 4.2.6.8 and 6.1.1.4'
Ga Ga 0.2307 1.6083 'International Tables Vol C Tables 4.2.6.8 and 6.1.1.4'

loop_
_geom_angle_atom_site_label_1
_geom_angle_atom_site_label_2
_geom_angle_atom_site_label_3
_geom_angle
_geom_angle_site_symmetry_1
_geom_angle_site_symmetry_3
_geom_angle_publ_flag
O2 Ga O1 120.65(12) . . ?
O2 Ga O3 130.52(13) . . ?
O1 Ga O3 108.79(13) . . ?
O2 Ga N1 91.64(16) . . ?
O1 Ga N1 83.58(17) . . ?
O3 Ga N1 92.13(13) . . ?
O2 Ga N2 83.46(14) . . ?
O1 Ga N2 92.90(13) . . ?
O3 Ga N2 96.35(12) . . ?
N1 Ga N2 171.48(13) . . ?
C1 O1 Ga 114.7(3) . . ?
C11 O2 Ga 114.7(3) . . ?
C21 O3 Ga 121.0(3) . . ?
C24 O5 C28 120.1(4) . . ?
C25 O6 C42 117.0(3) . . ?
C26 O7 C56 120.3(4) . . ?
C7 N1 C6 121.0(6) . . ?
C7 N1 Ga 131.4(5) . . ?
C6 N1 Ga 107.6(3) . . ?
C17 N2 C16 119.5(4) . . ?
C17 N2 Ga 132.3(3) . . ?
C16 N2 Ga 108.2(3) . . ?
O1 C1 C2 123.7(6) . . ?
O1 C1 C6 117.9(5) . . ?
C2 C1 C6 118.4(6) . . ?
C3 C2 C1 119.4(8) . . ?
C4 C3 C2 123.8(14) . . ?
C3 C4 C5 120.5(13) . . ?
C9 C5 C6 116.3(13) . . ?
C9 C5 C4 127.4(11) . . ?
C6 C5 C4 116.1(12) . . ?
N1 C6 C1 116.1(5) . . ?
N1 C6 C5 122.3(9) . . ?
C1 C6 C5 121.6(9) . . ?
N1 C7 C10 119.4(7) . . ?
N1 C7 C8 115.8(10) . . ?
C10 C7 C8 124.8(10) . . ?
C9 C8 C7 124.3(17) . . ?
C8 C9 C5 119.8(15) . . ?
O2 C11 C12 123.6(5) . . ?
O2 C11 C16 118.3(4) . . ?
C12 C11 C16 118.1(5) . . ?
C11 C12 C13 120.2(6) . . ?
C14 C13 C12 122.0(7) . . ?
C13 C14 C15 120.0(7) . . ?
C19 C15 C14 125.9(6) . . ?
C19 C15 C16 116.3(5) . . ?
C14 C15 C16 117.8(6) . . ?
N2 C16 C11 115.3(4) . . ?
N2 C16 C15 122.9(5) . . ?
C11 C16 C15 121.8(5) . . ?
N2 C17 C18 119.6(5) . . ?
N2 C17 C20 118.4(4) . . ?
C18 C17 C20 121.9(5) . . ?
C19 C18 C17 121.5(5) . . ?
C18 C19 C15 120.2(5) . . ?
O4 C21 O3 123.7(4) . . ?
O4 C21 C22 121.4(4) . . ?
O3 C21 C22 114.9(4) . . ?
C23 C22 C27 120.1(4) . . ?
C23 C22 C21 120.9(4) . . ?
C27 C22 C21 119.0(4) . . ?
C22 C23 C24 119.9(4) . . ?
O5 C24 C25 113.9(4) . . ?
O5 C24 C23 125.6(4) . . ?
C25 C24 C23 120.4(4) . . ?
O6 C25 C24 119.7(4) . . ?
O6 C25 C26 120.7(4) . . ?
C24 C25 C26 119.3(4) . . ?
O7 C26 C25 114.4(4) . . ?
O7 C26 C27 125.2(4) . . ?
C25 C26 C27 120.4(4) . . ?
C22 C27 C26 119.8(4) . . ?
O5 C28 C29 109.5(4) . . ?
C28 C29 C30 116.0(5) . . ?
C31 C30 C29 115.0(6) . . ?
C32 C31 C30 119.8(6) . . ?
C31 C32 C33 118.8(6) . . ?
C32 C33 C34 118.5(6) . . ?
C33 C34 C35 118.4(6) . . ?
C36 C35 C34 117.5(6) . . ?
C35 C36 C37 117.1(6) . . ?
C38 C37 C36 116.2(7) . . ?
C37 C38 C39 116.2(7) . . ?
C40 C39 C38 115.0(8) . . ?
C41 C40 C39 117.5(10) . . ?
O6 C42 C43 107.4(3) . . ?
C42 C43 C44 113.2(3) . . ?
C45 C44 C43 114.1(3) . . ?
C46 C45 C44 114.9(4) . . ?
C45 C46 C47 115.2(4) . . ?
C48 C47 C46 114.9(4) . . ?
C47 C48 C49 115.3(4) . . ?
C48 C49 C50 115.0(4) . . ?
C51 C50 C49 114.5(4) . . ?
C50 C51 C52 115.3(4) . . ?
C51 C52 C53 113.4(4) . . ?
C54 C53 C52 115.2(4) . . ?
C53 C54 C55 113.3(5) . . ?
O7 C56 C57 105.1(4) . . ?
C58 C57 C56 116.0(4) . . ?
C57 C58 C59 115.6(4) . . ?
C60 C59 C58 117.7(4) . . ?
C59 C60 C61 117.8(4) . . ?
C62 C61 C60 119.6(4) . . ?
C61 C62 C63 119.2(4) . . ?
C62 C63 C64 120.7(5) . . ?
C65 C64 C63 119.2(5) . . ?
C64 C65 C66 120.8(5) . . ?
C67 C66 C65 117.7(5) . . ?
C68 C67 C66 124.8(7) . . ?
C69 C68 C67 126.2(11) . . ?

loop_
_geom_bond_atom_site_label_1
_geom_bond_atom_site_label_2
_geom_bond_distance
_geom_bond_site_symmetry_2
_geom_bond_publ_flag
Ga O2 1.855(3) . ?
Ga O1 1.862(3) . ?
Ga O3 1.870(3) . ?
Ga N1 2.063(4) . ?
Ga N2 2.085(3) . ?
O1 C1 1.323(6) . ?
O2 C11 1.352(5) . ?
O3 C21 1.297(5) . ?
O4 C21 1.218(5) . ?
O5 C24 1.363(5) . ?
O5 C28 1.393(5) . ?
O6 C25 1.374(4) . ?
O6 C42 1.425(4) . ?
O7 C26 1.370(5) . ?
O7 C56 1.410(5) . ?
N1 C7 1.320(7) . ?
N1 C6 1.361(7) . ?
N2 C17 1.321(5) . ?
N2 C16 1.365(5) . ?
C1 C2 1.396(7) . ?
C1 C6 1.403(7) . ?
C2 C3 1.390(10) . ?
C3 C4 1.285(17) . ?
C4 C5 1.466(16) . ?
C5 C9 1.41(2) . ?
C5 C6 1.412(8) . ?
C7 C10 1.468(10) . ?
C7 C8 1.473(13) . ?
C8 C9 1.26(3) . ?
C11 C12 1.375(7) . ?
C11 C16 1.403(6) . ?
C12 C13 1.393(9) . ?
C13 C14 1.352(9) . ?
C14 C15 1.401(8) . ?
C15 C19 1.386(7) . ?
C15 C16 1.408(6) . ?
C17 C18 1.407(7) . ?
C17 C20 1.471(6) . ?
C18 C19 1.350(7) . ?
C21 C22 1.504(5) . ?
C22 C23 1.374(5) . ?
C22 C27 1.375(5) . ?
C23 C24 1.393(6) . ?
C24 C25 1.375(6) . ?
C25 C26 1.379(6) . ?
C26 C27 1.391(5) . ?
C28 C29 1.506(7) . ?
C29 C30 1.574(9) . ?
C30 C31 1.549(8) . ?
C31 C32 1.486(9) . ?
C32 C33 1.487(8) . ?
C33 C34 1.490(9) . ?
C34 C35 1.496(9) . ?
C35 C36 1.483(9) . ?
C36 C37 1.506(9) . ?
C37 C38 1.467(9) . ?
C38 C39 1.479(10) . ?
C39 C40 1.433(10) . ?
C40 C41 1.331(11) . ?
C42 C43 1.501(5) . ?
C43 C44 1.517(5) . ?
C44 C45 1.517(5) . ?
C45 C46 1.505(5) . ?
C46 C47 1.511(5) . ?
C47 C48 1.503(5) . ?
C48 C49 1.506(5) . ?
C49 C50 1.516(6) . ?
C50 C51 1.509(6) . ?
C51 C52 1.512(6) . ?
C52 C53 1.524(6) . ?
C53 C54 1.491(6) . ?
C54 C55 1.513(7) . ?
C56 C57 1.513(6) . ?
C57 C58 1.487(6) . ?
C58 C59 1.499(6) . ?
C59 C60 1.474(6) . ?
C60 C61 1.485(6) . ?
C61 C62 1.461(6) . ?
C62 C63 1.469(6) . ?
C63 C64 1.475(6) . ?
C64 C65 1.451(7) . ?
C65 C66 1.465(7) . ?
C66 C67 1.460(7) . ?
C67 C68 1.423(10) . ?
C68 C69 1.252(9) . ?

loop_
_geom_torsion_atom_site_label_1
_geom_torsion_atom_site_label_2
_geom_torsion_atom_site_label_3
_geom_torsion_atom_site_label_4
_geom_torsion
_geom_torsion_site_symmetry_1
_geom_torsion_site_symmetry_2
_geom_torsion_site_symmetry_3
_geom_torsion_site_symmetry_4
_geom_torsion_publ_flag
O2 Ga O1 C1 91.4(3) . . . . ?
O3 Ga O1 C1 -86.7(3) . . . . ?
N1 Ga O1 C1 3.3(3) . . . . ?
N2 Ga O1 C1 175.5(3) . . . . ?
O1 Ga O2 C11 91.6(3) . . . . ?
O3 Ga O2 C11 -90.7(3) . . . . ?
N1 Ga O2 C11 175.1(3) . . . . ?
N2 Ga O2 C11 2.1(3) . . . . ?
O2 Ga O3 C21 29.3(4) . . . . ?
O1 Ga O3 C21 -152.8(3) . . . . ?
N1 Ga O3 C21 123.3(3) . . . . ?
N2 Ga O3 C21 -57.5(3) . . . . ?
O2 Ga N1 C7 56.8(5) . . . . ?
O1 Ga N1 C7 177.4(5) . . . . ?
O3 Ga N1 C7 -73.9(5) . . . . ?
N2 Ga N1 C7 111.5(12) . . . . ?
O2 Ga N1 C6 -123.9(3) . . . . ?
O1 Ga N1 C6 -3.3(3) . . . . ?
O3 Ga N1 C6 105.4(3) . . . . ?
N2 Ga N1 C6 -69.2(13) . . . . ?
O2 Ga N2 C17 179.6(4) . . . . ?
O1 Ga N2 C17 59.1(4) . . . . ?
O3 Ga N2 C17 -50.2(4) . . . . ?
N1 Ga N2 C17 124.4(12) . . . . ?
O2 Ga N2 C16 -2.3(2) . . . . ?
O1 Ga N2 C16 -122.8(2) . . . . ?
O3 Ga N2 C16 127.9(2) . . . . ?
N1 Ga N2 C16 -57.5(13) . . . . ?
Ga O1 C1 C2 178.5(3) . . . . ?
Ga O1 C1 C6 -2.8(5) . . . . ?
O1 C1 C2 C3 177.9(5) . . . . ?
C6 C1 C2 C3 -0.8(8) . . . . ?
C1 C2 C3 C4 3.6(14) . . . . ?
C2 C3 C4 C5 -4.8(18) . . . . ?
C3 C4 C5 C9 -173.2(12) . . . . ?
C3 C4 C5 C6 3.2(14) . . . . ?
C7 N1 C6 C1 -177.9(4) . . . . ?
Ga N1 C6 C1 2.7(5) . . . . ?
C7 N1 C6 C5 1.1(7) . . . . ?
Ga N1 C6 C5 -178.3(4) . . . . ?
O1 C1 C6 N1 -0.2(6) . . . . ?
C2 C1 C6 N1 178.5(4) . . . . ?
O1 C1 C6 C5 -179.2(4) . . . . ?
C2 C1 C6 C5 -0.5(7) . . . . ?
C9 C5 C6 N1 -2.7(10) . . . . ?
C4 C5 C6 N1 -179.5(6) . . . . ?
C9 C5 C6 C1 176.2(8) . . . . ?
C4 C5 C6 C1 -0.6(8) . . . . ?
C6 N1 C7 C10 177.3(5) . . . . ?
Ga N1 C7 C10 -3.4(8) . . . . ?
C6 N1 C7 C8 -2.6(8) . . . . ?
Ga N1 C7 C8 176.7(5) . . . . ?
N1 C7 C8 C9 7(2) . . . . ?
C10 C7 C8 C9 -173.2(15) . . . . ?
C7 C8 C9 C5 -9(3) . . . . ?
C6 C5 C9 C8 6(2) . . . . ?
C4 C5 C9 C8 -177.1(13) . . . . ?
Ga O2 C11 C12 179.8(4) . . . . ?
Ga O2 C11 C16 -1.6(5) . . . . ?
O2 C11 C12 C13 178.7(5) . . . . ?
C16 C11 C12 C13 0.2(8) . . . . ?
C11 C12 C13 C14 1.9(10) . . . . ?
C12 C13 C14 C15 -2.1(11) . . . . ?
C13 C14 C15 C19 -179.2(6) . . . . ?
C13 C14 C15 C16 0.2(9) . . . . ?
C17 N2 C16 C11 -179.6(4) . . . . ?
Ga N2 C16 C11 2.0(4) . . . . ?
C17 N2 C16 C15 0.6(6) . . . . ?
Ga N2 C16 C15 -177.8(3) . . . . ?
O2 C11 C16 N2 -0.4(5) . . . . ?
C12 C11 C16 N2 178.2(4) . . . . ?
O2 C11 C16 C15 179.3(4) . . . . ?
C12 C11 C16 C15 -2.1(6) . . . . ?
C19 C15 C16 N2 1.1(6) . . . . ?
C14 C15 C16 N2 -178.4(4) . . . . ?
C19 C15 C16 C11 -178.7(4) . . . . ?
C14 C15 C16 C11 1.9(6) . . . . ?
C16 N2 C17 C18 -1.7(6) . . . . ?
Ga N2 C17 C18 176.2(3) . . . . ?
C16 N2 C17 C20 179.1(4) . . . . ?
Ga N2 C17 C20 -3.0(6) . . . . ?
N2 C17 C18 C19 1.2(7) . . . . ?
C20 C17 C18 C19 -179.6(5) . . . . ?
C17 C18 C19 C15 0.5(8) . . . . ?
C14 C15 C19 C18 177.8(5) . . . . ?
C16 C15 C19 C18 -1.6(7) . . . . ?
Ga O3 C21 O4 -11.3(6) . . . . ?
Ga O3 C21 C22 167.6(2) . . . . ?
O4 C21 C22 C23 -178.1(4) . . . . ?
O3 C21 C22 C23 3.0(5) . . . . ?
O4 C21 C22 C27 3.2(6) . . . . ?
O3 C21 C22 C27 -175.7(3) . . . . ?
C27 C22 C23 C24 -0.4(6) . . . . ?
C21 C22 C23 C24 -179.1(4) . . . . ?
C28 O5 C24 C25 171.0(5) . . . . ?
C28 O5 C24 C23 -6.5(8) . . . . ?
C22 C23 C24 O5 177.5(4) . . . . ?
C22 C23 C24 C25 0.2(7) . . . . ?
C42 O6 C25 C24 109.9(5) . . . . ?
C42 O6 C25 C26 -76.4(5) . . . . ?
O5 C24 C25 O6 -3.0(6) . . . . ?
C23 C24 C25 O6 174.6(4) . . . . ?
O5 C24 C25 C26 -176.8(4) . . . . ?
C23 C24 C25 C26 0.8(7) . . . . ?
C56 O7 C26 C25 -175.9(4) . . . . ?
C56 O7 C26 C27 3.2(7) . . . . ?
O6 C25 C26 O7 3.8(6) . . . . ?
C24 C25 C26 O7 177.6(4) . . . . ?
O6 C25 C26 C27 -175.4(4) . . . . ?
C24 C25 C26 C27 -1.6(6) . . . . ?
C23 C22 C27 C26 -0.4(6) . . . . ?
C21 C22 C27 C26 178.3(3) . . . . ?
O7 C26 C27 C22 -177.6(4) . . . . ?
C25 C26 C27 C22 1.5(6) . . . . ?
C24 O5 C28 C29 -177.6(5) . . . . ?
O5 C28 C29 C30 -48.7(8) . . . . ?
C28 C29 C30 C31 94.0(7) . . . . ?
C29 C30 C31 C32 -173.2(6) . . . . ?
C30 C31 C32 C33 -170.8(6) . . . . ?
C31 C32 C33 C34 -179.6(6) . . . . ?
C32 C33 C34 C35 -176.3(6) . . . . ?
C33 C34 C35 C36 -179.8(6) . . . . ?
C34 C35 C36 C37 -178.5(6) . . . . ?
C35 C36 C37 C38 -179.1(6) . . . . ?
C36 C37 C38 C39 -179.3(7) . . . . ?
C37 C38 C39 C40 -179.9(7) . . . . ?
C38 C39 C40 C41 179.4(10) . . . . ?
C25 O6 C42 C43 157.9(4) . . . . ?
O6 C42 C43 C44 177.0(4) . . . . ?
C42 C43 C44 C45 179.2(4) . . . . ?
C43 C44 C45 C46 179.0(4) . . . . ?
C44 C45 C46 C47 -179.3(4) . . . . ?
C45 C46 C47 C48 179.1(4) . . . . ?
C46 C47 C48 C49 -178.8(4) . . . . ?
C47 C48 C49 C50 179.7(4) . . . . ?
C48 C49 C50 C51 -178.0(5) . . . . ?
C49 C50 C51 C52 -178.4(5) . . . . ?
C50 C51 C52 C53 179.1(5) . . . . ?
C51 C52 C53 C54 -173.1(5) . . . . ?
C52 C53 C54 C55 175.2(6) . . . . ?
C26 O7 C56 C57 172.6(4) . . . . ?
O7 C56 C57 C58 61.7(6) . . . . ?
C56 C57 C58 C59 -169.2(5) . . . . ?
C57 C58 C59 C60 179.9(5) . . . . ?
C58 C59 C60 C61 -175.7(5) . . . . ?
C59 C60 C61 C62 -178.7(5) . . . . ?
C60 C61 C62 C63 -178.6(5) . . . . ?
C61 C62 C63 C64 -179.9(5) . . . . ?
C62 C63 C64 C65 -179.4(6) . . . . ?
C63 C64 C65 C66 -178.9(6) . . . . ?
C64 C65 C66 C67 178.3(7) . . . . ?
C65 C66 C67 C68 171.8(10) . . . . ?
C66 C67 C68 C69 30(2) . . . . ?
